data_7230803
loop_
_publ_author_name
'Akula, Pavan Sudheer'
'Hong, Bor-Cherng'
'Lee, Gene-Hsiang'

_publ_section_title
;
 Visible-light-induced C(sp3)--H activation for a C--C bond forming
 reaction of 3,4-dihydroquinoxalin-2(1H)-one with nucleophiles using
 oxygen with a photoredox catalyst or under catalyst-free conditions
;
_journal_issue 35
_journal_name_full 'RSC Advances'
_journal_page_first 19580
_journal_paper_doi 10.1039/C8RA03259A
_journal_volume 8
_journal_year 2018
_chemical_formula_sum 'C49 H42 Cl2 N6 O3'
_chemical_formula_weight 833.78
_space_group_crystal_system monoclinic
_space_group_IT_number 14
_space_group_name_Hall '-P 2ybc'
_space_group_name_H-M_alt 'P 1 21/c 1'
_symmetry_space_group_name_Hall '-P 2ybc'
_symmetry_space_group_name_H-M 'P 1 21/c 1'
_atom_sites_solution_hydrogens mixed
_audit_creation_method SHELXL-2014/7
_audit_update_record
;
2018-01-15 deposited with the CCDC.
2018-05-15 downloaded from the CCDC.
;
_cell_angle_alpha 90
_cell_angle_beta 95.5803(8)
_cell_angle_gamma 90
_cell_formula_units_Z 4
_cell_length_a 10.3326(2)
_cell_length_b 20.1095(4)
_cell_length_c 22.0811(4)
_cell_measurement_reflns_used 9995
_cell_measurement_temperature 200(2)
_cell_measurement_theta_max 70.28
_cell_measurement_theta_min 2.98
_cell_volume 4566.34(15)
_computing_cell_refinement 'Bruker SAINT'
_computing_data_collection 'Bruker APEX3'
_computing_data_reduction 'Bruker SAINT'
_computing_molecular_graphics 'Bruker SHELXTL'
_computing_publication_material 'Bruker SHELXTL'
_computing_structure_refinement 'SHELXL-2014/7 (Sheldrick, 2014)'
_computing_structure_solution 'SHELXS-97 (Sheldrick 2008)'
_diffrn_ambient_temperature 200(2)
_diffrn_measured_fraction_theta_full 0.999
_diffrn_measured_fraction_theta_max 0.999
_diffrn_measurement_device_type 'Bruker D8 VENTURE'
_diffrn_measurement_method '\f and \w scans'
_diffrn_radiation_type CuK\a
_diffrn_radiation_wavelength 1.54178
_diffrn_reflns_av_R_equivalents 0.0218
_diffrn_reflns_av_unetI/netI 0.0184
_diffrn_reflns_Laue_measured_fraction_full 0.999
_diffrn_reflns_Laue_measured_fraction_max 0.999
_diffrn_reflns_limit_h_max 12
_diffrn_reflns_limit_h_min -12
_diffrn_reflns_limit_k_max 24
_diffrn_reflns_limit_k_min -23
_diffrn_reflns_limit_l_max 26
_diffrn_reflns_limit_l_min -26
_diffrn_reflns_number 30022
_diffrn_reflns_point_group_measured_fraction_full 0.999
_diffrn_reflns_point_group_measured_fraction_max 0.999
_diffrn_reflns_theta_full 67.679
_diffrn_reflns_theta_max 69.977
_diffrn_reflns_theta_min 2.979
_exptl_absorpt_coefficient_mu 1.652
_exptl_absorpt_correction_T_max 0.7533
_exptl_absorpt_correction_T_min 0.6652
_exptl_absorpt_correction_type multi-scan
_exptl_absorpt_process_details 'SADABS (Bruker, 2016)'
_exptl_crystal_colour colourless
_exptl_crystal_density_diffrn 1.213
_exptl_crystal_description plate
_exptl_crystal_F_000 1744
_exptl_crystal_size_max 0.223
_exptl_crystal_size_mid 0.196
_exptl_crystal_size_min 0.038
_refine_diff_density_max 0.517
_refine_diff_density_min -0.369
_refine_diff_density_rms 0.041
_refine_ls_extinction_method none
_refine_ls_goodness_of_fit_ref 1.034
_refine_ls_hydrogen_treatment mixed
_refine_ls_matrix_type full
_refine_ls_number_parameters 559
_refine_ls_number_reflns 8662
_refine_ls_number_restraints 6
_refine_ls_restrained_S_all 1.049
_refine_ls_R_factor_all 0.0539
_refine_ls_R_factor_gt 0.0453
_refine_ls_shift/su_max 0.001
_refine_ls_shift/su_mean 0.000
_refine_ls_structure_factor_coef Fsqd
_refine_ls_weighting_details 'w=1/[\s^2^(Fo^2^)+(0.0622P)^2^+2.2727P] where P=(Fo^2^+2Fc^2^)/3'
_refine_ls_weighting_scheme calc
_refine_ls_wR_factor_gt 0.1194
_refine_ls_wR_factor_ref 0.1311
_reflns_Friedel_coverage 0.000
_reflns_number_gt 7380
_reflns_number_total 8662
_reflns_threshold_expression 'I > 2\s(I)'
_cod_data_source_file c8ra03259a2.cif
_cod_data_source_block ic18529_sq
_cod_database_code 7230803
_shelx_shelxl_version_number 2014/7
_shelx_space_group_comment
; 
The symmetry employed for this shelxl refinement is uniquely defined 
by the following loop, which should always be used as a source of 
symmetry information in preference to the above space-group names. 
They are only intended as comments. 
;
_shelx_estimated_absorpt_t_min 0.710
_shelx_estimated_absorpt_t_max 0.940

loop_
_space_group_symop_operation_xyz
'x, y, z'
'-x, y+1/2, -z+1/2'
'-x, -y, -z'
'x, -y-1/2, z-1/2'

loop_
_atom_site_label
_atom_site_type_symbol
_atom_site_fract_x
_atom_site_fract_y
_atom_site_fract_z
_atom_site_U_iso_or_equiv
_atom_site_adp_type
_atom_site_occupancy
_atom_site_site_symmetry_order
_atom_site_calc_flag
_atom_site_refinement_flags_posn
_atom_site_refinement_flags_adp
Cl1 Cl 0.44190(6) 0.39499(4) 0.43504(3) 0.0765(2) Uani 1 1 d . .
O1 O 0.07187(10) 0.60188(6) 0.20567(6) 0.0391(3) Uani 1 1 d . .
N1 N 0.19064(13) 0.53077(7) 0.26730(7) 0.0360(3) Uani 1 1 d . .
H1 H 0.256(2) 0.5600(11) 0.2714(10) 0.048(6) Uiso 1 1 d . .
N2 N 0.02522(13) 0.42938(7) 0.23435(8) 0.0403(3) Uani 1 1 d . .
N3 N -0.33955(14) 0.54239(7) 0.28002(8) 0.0422(4) Uani 1 1 d . .
H3 H -0.417(2) 0.5588(12) 0.2729(11) 0.059(7) Uiso 1 1 d . .
C1 C 0.08373(14) 0.54742(8) 0.23204(8) 0.0320(3) Uani 1 1 d . .
C2 C -0.02656(14) 0.49707(8) 0.22506(8) 0.0324(3) Uani 1 1 d . .
H2A H -0.0631 0.4994 0.1815 0.039 Uiso 1 1 calc R U
C3 C 0.12066(16) 0.41793(8) 0.28194(9) 0.0371(4) Uani 1 1 d . .
C4 C 0.14137(19) 0.35749(9) 0.31209(10) 0.0474(5) Uani 1 1 d . .
H4A H 0.0866 0.3207 0.3006 0.057 Uiso 1 1 calc R U
C5 C 0.2399(2) 0.35001(10) 0.35835(10) 0.0534(5) Uani 1 1 d . .
H5 H 0.2521 0.3085 0.3787 0.064 Uiso 1 1 calc R U
C6 C 0.32050(19) 0.40269(11) 0.37512(10) 0.0503(5) Uani 1 1 d . .
C7 C 0.30653(16) 0.46330(9) 0.34503(9) 0.0419(4) Uani 1 1 d . .
H7 H 0.3640 0.4992 0.3559 0.050 Uiso 1 1 calc R U
C8 C 0.20695(15) 0.47012(8) 0.29898(8) 0.0358(4) Uani 1 1 d . .
C9 C -0.13605(14) 0.51609(7) 0.26197(8) 0.0304(3) Uani 1 1 d . .
C10 C -0.26099(15) 0.52516(8) 0.23657(9) 0.0373(4) Uani 1 1 d . .
H10 H -0.2889 0.5201 0.1945 0.045 Uiso 1 1 calc R U
C11 C -0.26614(16) 0.54687(8) 0.33506(9) 0.0385(4) Uani 1 1 d . .
C12 C -0.3039(2) 0.56312(10) 0.39220(11) 0.0536(5) Uani 1 1 d . .
H12 H -0.3914 0.5746 0.3974 0.064 Uiso 1 1 calc R U
C13 C -0.2101(2) 0.56194(11) 0.44066(11) 0.0585(6) Uani 1 1 d . .
H13 H -0.2330 0.5726 0.4802 0.070 Uiso 1 1 calc R U
C14 C -0.0815(2) 0.54536(10) 0.43293(9) 0.0507(5) Uani 1 1 d . .
H14 H -0.0186 0.5453 0.4673 0.061 Uiso 1 1 calc R U
C15 C -0.04338(17) 0.52906(8) 0.37662(8) 0.0382(4) Uani 1 1 d . .
H15 H 0.0444 0.5175 0.3723 0.046 Uiso 1 1 calc R U
C16 C -0.13629(15) 0.52982(7) 0.32587(8) 0.0317(3) Uani 1 1 d . .
C17 C -0.06551(18) 0.37627(9) 0.21522(11) 0.0487(5) Uani 1 1 d . .
H17A H -0.1421 0.3957 0.1911 0.058 Uiso 1 1 calc R U
H17B H -0.0962 0.3553 0.2518 0.058 Uiso 1 1 calc R U
C18 C -0.00718(19) 0.32344(9) 0.17768(9) 0.0438(4) Uani 1 1 d . .
C19 C -0.0611(2) 0.26023(10) 0.17522(12) 0.0594(6) Uani 1 1 d . .
H19 H -0.1313 0.2506 0.1986 0.071 Uiso 1 1 calc R U
C20 C -0.0155(3) 0.21151(13) 0.13987(15) 0.0845(10) Uani 1 1 d . .
H20 H -0.0534 0.1684 0.1393 0.101 Uiso 1 1 calc R U
C21 C 0.0842(4) 0.22441(16) 0.10542(14) 0.0936(12) Uani 1 1 d . .
H21 H 0.1146 0.1906 0.0803 0.112 Uiso 1 1 calc R U
C22 C 0.1411(3) 0.28680(18) 0.10714(12) 0.0897(10) Uani 1 1 d . .
H22 H 0.2110 0.2958 0.0834 0.108 Uiso 1 1 calc R U
C23 C 0.0954(3) 0.33657(12) 0.14405(11) 0.0634(6) Uani 1 1 d . .
H23 H 0.1351 0.3792 0.1459 0.076 Uiso 1 1 calc R U
Cl2 Cl 0.02955(5) 0.83686(3) 0.05851(2) 0.05767(15) Uani 1 1 d . .
O2 O 0.41372(10) 0.61023(6) 0.26264(6) 0.0402(3) Uani 1 1 d . .
N4 N 0.28886(13) 0.68888(7) 0.21395(7) 0.0344(3) Uani 1 1 d . .
H4 H 0.225(2) 0.6601(11) 0.2087(10) 0.047(6) Uiso 1 1 d . .
N5 N 0.46180(13) 0.78663(7) 0.24934(7) 0.0377(3) Uani 1 1 d . .
N6 N 0.82107(15) 0.67453(8) 0.19627(10) 0.0520(5) Uani 1 1 d . .
H6 H 0.895(3) 0.6601(12) 0.2034(11) 0.059(7) Uiso 1 1 d . .
C24 C 0.39985(14) 0.66802(8) 0.24426(8) 0.0324(3) Uani 1 1 d . .
C25 C 0.51040(15) 0.71799(8) 0.25498(8) 0.0333(3) Uani 1 1 d . .
H25 H 0.5464 0.7124 0.2984 0.040 Uiso 1 1 calc R U
C26 C 0.36267(15) 0.80200(8) 0.20444(8) 0.0331(3) Uani 1 1 d . .
C27 C 0.34159(18) 0.86439(8) 0.17799(9) 0.0400(4) Uani 1 1 d . .
H27 H 0.3982 0.9000 0.1906 0.048 Uiso 1 1 calc R U
C28 C 0.23976(19) 0.87551(9) 0.13367(9) 0.0425(4) Uani 1 1 d . .
H28 H 0.2282 0.9182 0.1155 0.051 Uiso 1 1 calc R U
C29 C 0.15507(17) 0.82461(9) 0.11588(8) 0.0405(4) Uani 1 1 d . .
C30 C 0.16961(16) 0.76219(8) 0.14260(8) 0.0357(4) Uani 1 1 d . .
H30 H 0.1101 0.7274 0.1310 0.043 Uiso 1 1 calc R U
C31 C 0.27238(14) 0.75165(8) 0.18647(8) 0.0318(3) Uani 1 1 d . .
C32 C 0.61927(14) 0.70035(8) 0.21697(8) 0.0337(3) Uani 1 1 d . .
C33 C 0.74575(16) 0.69273(9) 0.24070(10) 0.0424(4) Uani 1 1 d . .
H33 H 0.7765 0.6992 0.2822 0.051 Uiso 1 1 calc R U
C34 C 0.74362(19) 0.66720(9) 0.14269(11) 0.0487(5) Uani 1 1 d . .
C35 C 0.7760(3) 0.64646(12) 0.08581(14) 0.0708(7) Uani 1 1 d . .
H35 H 0.8629 0.6351 0.0795 0.085 Uiso 1 1 calc R U
C36 C 0.6778(3) 0.64298(15) 0.03928(14) 0.0831(9) Uani 1 1 d . .
H36 H 0.6969 0.6286 0.0001 0.100 Uiso 1 1 calc R U
C37 C 0.5496(3) 0.66024(14) 0.04860(11) 0.0720(7) Uani 1 1 d . .
H37 H 0.4834 0.6573 0.0157 0.086 Uiso 1 1 calc R U
C38 C 0.5179(2) 0.68135(11) 0.10463(9) 0.0514(5) Uani 1 1 d . .
H38 H 0.4311 0.6938 0.1101 0.062 Uiso 1 1 calc R U
C39 C 0.61515(16) 0.68429(8) 0.15343(9) 0.0381(4) Uani 1 1 d . .
C40 C 0.55633(17) 0.83761(9) 0.27017(10) 0.0440(4) Uani 1 1 d . .
H40A H 0.5776 0.8641 0.2346 0.053 Uiso 1 1 calc R U
H40B H 0.6372 0.8155 0.2875 0.053 Uiso 1 1 calc R U
C41 C 0.51047(17) 0.88422(9) 0.31728(8) 0.0382(4) Uani 1 1 d . .
C42 C 0.4137(2) 0.86699(11) 0.35314(9) 0.0497(5) Uani 1 1 d . .
H42 H 0.3701 0.8256 0.3469 0.060 Uiso 1 1 calc R U
C43 C 0.3796(3) 0.90975(15) 0.39819(10) 0.0698(7) Uani 1 1 d . .
H43 H 0.3126 0.8975 0.4226 0.084 Uiso 1 1 calc R U
C44 C 0.4422(3) 0.97003(15) 0.40787(11) 0.0761(8) Uani 1 1 d . .
H44 H 0.4195 0.9989 0.4392 0.091 Uiso 1 1 calc R U
C45 C 0.5374(3) 0.98797(12) 0.37178(12) 0.0695(7) Uani 1 1 d . .
H45 H 0.5802 1.0296 0.3778 0.083 Uiso 1 1 calc R U
C46 C 0.5709(2) 0.94550(10) 0.32679(11) 0.0535(5) Uani 1 1 d . .
H46 H 0.6366 0.9584 0.3019 0.064 Uiso 1 1 calc R U
O3 O 0.3589(7) 0.6528(4) 0.3839(2) 0.293(4) Uani 1 1 d . .
C47 C 0.3283(4) 0.6531(3) 0.43141(17) 0.1153(13) Uani 1 1 d . U
C48 C 0.3236(5) 0.7144(2) 0.4663(2) 0.1369(18) Uani 1 1 d . .
H48A H 0.3905 0.7451 0.4546 0.205 Uiso 1 1 calc R U
H48B H 0.3392 0.7043 0.5098 0.205 Uiso 1 1 calc R U
H48C H 0.2377 0.7349 0.4578 0.205 Uiso 1 1 calc R U
C49 C 0.2818(4) 0.5945(3) 0.4617(2) 0.1270(16) Uani 1 1 d . .
H49A H 0.3548 0.5643 0.4727 0.190 Uiso 1 1 calc R U
H49D H 0.2160 0.5717 0.4342 0.190 Uiso 1 1 calc R U
H49B H 0.2433 0.6081 0.4986 0.190 Uiso 1 1 calc R U

loop_
_atom_site_aniso_label
_atom_site_aniso_U_11
_atom_site_aniso_U_22
_atom_site_aniso_U_33
_atom_site_aniso_U_23
_atom_site_aniso_U_13
_atom_site_aniso_U_12
Cl1 0.0611(3) 0.1103(5) 0.0589(3) 0.0255(3) 0.0099(3) 0.0407(3)
O1 0.0251(5) 0.0323(6) 0.0596(8) 0.0091(5) 0.0036(5) -0.0004(4)
N1 0.0229(6) 0.0254(7) 0.0591(9) 0.0028(6) 0.0013(6) -0.0022(5)
N2 0.0278(7) 0.0251(7) 0.0685(10) -0.0102(6) 0.0080(6) -0.0024(5)
N3 0.0220(7) 0.0318(7) 0.0731(11) 0.0062(7) 0.0059(7) 0.0041(5)
C1 0.0240(7) 0.0271(8) 0.0455(9) -0.0021(7) 0.0069(6) 0.0003(6)
C2 0.0251(7) 0.0272(8) 0.0447(9) -0.0031(7) 0.0019(6) -0.0025(6)
C3 0.0300(8) 0.0265(8) 0.0575(10) -0.0019(7) 0.0176(7) 0.0038(6)
C4 0.0480(10) 0.0287(9) 0.0702(13) 0.0031(8) 0.0295(9) 0.0050(7)
C5 0.0585(12) 0.0410(10) 0.0663(13) 0.0172(9) 0.0336(10) 0.0206(9)
C6 0.0435(10) 0.0566(12) 0.0534(11) 0.0124(9) 0.0177(8) 0.0236(9)
C7 0.0301(8) 0.0431(10) 0.0533(10) 0.0023(8) 0.0084(7) 0.0084(7)
C8 0.0259(7) 0.0277(8) 0.0549(10) 0.0028(7) 0.0097(7) 0.0049(6)
C9 0.0229(7) 0.0228(7) 0.0453(9) 0.0017(6) 0.0026(6) -0.0013(5)
C10 0.0266(8) 0.0290(8) 0.0556(10) 0.0049(7) -0.0004(7) -0.0019(6)
C11 0.0310(8) 0.0231(8) 0.0630(11) 0.0035(7) 0.0129(8) 0.0010(6)
C12 0.0483(11) 0.0381(10) 0.0796(15) -0.0031(10) 0.0331(11) 0.0009(8)
C13 0.0753(15) 0.0463(12) 0.0587(13) -0.0061(10) 0.0307(12) -0.0045(10)
C14 0.0654(13) 0.0417(10) 0.0452(11) -0.0017(8) 0.0067(9) -0.0030(9)
C15 0.0369(9) 0.0307(8) 0.0470(10) -0.0008(7) 0.0041(7) 0.0005(7)
C16 0.0280(7) 0.0197(7) 0.0482(9) 0.0017(6) 0.0078(6) 0.0002(6)
C17 0.0365(9) 0.0342(9) 0.0775(14) -0.0174(9) 0.0158(9) -0.0110(7)
C18 0.0477(10) 0.0331(9) 0.0494(10) -0.0064(8) -0.0005(8) 0.0039(7)
C19 0.0555(12) 0.0354(10) 0.0826(15) -0.0147(10) -0.0173(11) 0.0010(9)
C20 0.0866(19) 0.0506(14) 0.106(2) -0.0400(15) -0.0408(18) 0.0212(13)
C21 0.128(3) 0.076(2) 0.0688(17) -0.0415(15) -0.0309(18) 0.0508(19)
C22 0.112(2) 0.106(2) 0.0553(14) 0.0038(15) 0.0268(15) 0.049(2)
C23 0.0796(16) 0.0502(12) 0.0639(14) 0.0027(10) 0.0245(12) 0.0161(11)
Cl2 0.0557(3) 0.0687(3) 0.0486(3) 0.0184(2) 0.0048(2) 0.0203(2)
O2 0.0239(5) 0.0303(6) 0.0660(8) 0.0114(5) 0.0017(5) 0.0010(4)
N4 0.0225(6) 0.0245(7) 0.0555(9) 0.0055(6) 0.0004(6) -0.0028(5)
N5 0.0263(6) 0.0282(7) 0.0585(9) -0.0072(6) 0.0033(6) -0.0031(5)
N6 0.0243(7) 0.0355(8) 0.0975(14) 0.0112(8) 0.0130(8) 0.0048(6)
C24 0.0228(7) 0.0290(8) 0.0455(9) 0.0016(7) 0.0047(6) 0.0002(6)
C25 0.0248(7) 0.0317(8) 0.0430(9) 0.0015(7) 0.0006(6) -0.0022(6)
C26 0.0284(7) 0.0262(8) 0.0465(9) -0.0036(7) 0.0130(7) 0.0002(6)
C27 0.0441(9) 0.0258(8) 0.0533(10) -0.0022(7) 0.0202(8) -0.0011(7)
C28 0.0546(11) 0.0281(8) 0.0480(10) 0.0064(7) 0.0220(8) 0.0096(7)
C29 0.0409(9) 0.0416(10) 0.0406(9) 0.0072(7) 0.0120(7) 0.0139(7)
C30 0.0295(8) 0.0335(8) 0.0446(9) 0.0037(7) 0.0062(7) 0.0026(6)
C31 0.0253(7) 0.0252(7) 0.0457(9) 0.0028(6) 0.0081(6) 0.0021(6)
C32 0.0233(7) 0.0250(7) 0.0524(10) 0.0058(7) 0.0025(6) -0.0007(6)
C33 0.0263(8) 0.0307(8) 0.0694(12) 0.0073(8) 0.0006(8) -0.0018(6)
C34 0.0415(10) 0.0294(9) 0.0788(14) 0.0108(9) 0.0235(10) 0.0047(7)
C35 0.0750(16) 0.0520(13) 0.0936(19) 0.0078(12) 0.0503(15) 0.0133(11)
C36 0.115(2) 0.0733(18) 0.0680(17) 0.0033(14) 0.0470(17) 0.0194(16)
C37 0.0932(19) 0.0731(17) 0.0502(13) -0.0007(11) 0.0107(12) 0.0161(14)
C38 0.0523(11) 0.0535(12) 0.0485(11) 0.0033(9) 0.0057(9) 0.0105(9)
C39 0.0350(8) 0.0271(8) 0.0538(10) 0.0069(7) 0.0120(7) 0.0032(6)
C40 0.0306(8) 0.0373(9) 0.0652(12) -0.0135(8) 0.0096(8) -0.0098(7)
C41 0.0359(8) 0.0346(9) 0.0433(9) -0.0022(7) -0.0001(7) 0.0010(7)
C42 0.0526(11) 0.0496(11) 0.0477(11) 0.0060(9) 0.0098(9) 0.0048(9)
C43 0.0820(17) 0.0873(19) 0.0421(11) 0.0048(12) 0.0164(11) 0.0222(14)
C44 0.100(2) 0.0769(18) 0.0483(13) -0.0236(12) -0.0102(13) 0.0311(16)
C45 0.0784(16) 0.0517(13) 0.0744(16) -0.0265(12) -0.0135(13) 0.0047(12)
C46 0.0520(11) 0.0427(11) 0.0646(13) -0.0118(9) 0.0005(10) -0.0058(9)
O3 0.363(8) 0.406(9) 0.136(3) 0.012(4) 0.162(4) 0.081(6)
C47 0.104(2) 0.171(4) 0.0716(19) -0.006(2) 0.0120(18) 0.036(2)
C48 0.150(4) 0.129(4) 0.123(3) 0.039(3) -0.034(3) -0.047(3)
C49 0.103(3) 0.165(4) 0.112(3) -0.066(3) 0.005(2) -0.014(3)

loop_
_atom_type_symbol
_atom_type_description
_atom_type_scat_dispersion_real
_atom_type_scat_dispersion_imag
_atom_type_scat_source
C C 0.0181 0.0091 'International Tables Vol C Tables 4.2.6.8 and 6.1.1.4'
H H 0.0000 0.0000 'International Tables Vol C Tables 4.2.6.8 and 6.1.1.4'
N N 0.0311 0.0180 'International Tables Vol C Tables 4.2.6.8 and 6.1.1.4'
O O 0.0492 0.0322 'International Tables Vol C Tables 4.2.6.8 and 6.1.1.4'
Cl Cl 0.3639 0.7018 'International Tables Vol C Tables 4.2.6.8 and 6.1.1.4'

loop_
_geom_angle_atom_site_label_1
_geom_angle_atom_site_label_2
_geom_angle_atom_site_label_3
_geom_angle
C1 N1 C8 124.12(14)
C3 N2 C17 119.19(16)
C3 N2 C2 118.77(13)
C17 N2 C2 115.05(14)
C10 N3 C11 108.98(14)
O1 C1 N1 122.34(14)
O1 C1 C2 120.08(14)
N1 C1 C2 117.57(14)
N2 C2 C9 116.23(14)
N2 C2 C1 110.09(12)
C9 C2 C1 111.77(13)
N2 C3 C4 124.84(17)
N2 C3 C8 117.68(15)
C4 C3 C8 117.40(17)
C5 C4 C3 121.17(19)
C6 C5 C4 119.97(18)
C5 C6 C7 120.99(19)
C5 C6 Cl1 120.61(16)
C7 C6 Cl1 118.40(18)
C8 C7 C6 118.32(18)
C7 C8 C3 122.08(16)
C7 C8 N1 119.75(15)
C3 C8 N1 118.16(15)
C10 C9 C16 106.55(14)
C10 C9 C2 122.69(16)
C16 C9 C2 130.74(14)
N3 C10 C9 110.40(16)
N3 C11 C12 129.59(17)
N3 C11 C16 107.85(16)
C12 C11 C16 122.54(18)
C13 C12 C11 117.51(18)
C12 C13 C14 121.16(19)
C15 C14 C13 121.7(2)
C14 C15 C16 118.97(17)
C15 C16 C11 118.14(16)
C15 C16 C9 135.67(15)
C11 C16 C9 106.19(14)
N2 C17 C18 113.30(15)
C23 C18 C19 118.8(2)
C23 C18 C17 122.06(18)
C19 C18 C17 119.10(19)
C20 C19 C18 121.4(3)
C21 C20 C19 120.3(3)
C20 C21 C22 119.9(2)
C21 C22 C23 119.8(3)
C18 C23 C22 119.8(3)
C24 N4 C31 124.07(14)
C26 N5 C40 119.55(15)
C26 N5 C25 119.43(13)
C40 N5 C25 114.86(13)
C33 N6 C34 108.94(15)
O2 C24 N4 121.73(14)
O2 C24 C25 120.59(14)
N4 C24 C25 117.68(14)
N5 C25 C32 116.13(14)
N5 C25 C24 111.20(12)
C32 C25 C24 110.29(14)
N5 C26 C27 125.05(15)
N5 C26 C31 117.62(14)
C27 C26 C31 117.24(16)
C28 C27 C26 121.30(16)
C29 C28 C27 119.97(16)
C28 C29 C30 120.69(17)
C28 C29 Cl2 120.65(14)
C30 C29 Cl2 118.65(15)
C31 C30 C29 118.70(16)
C30 C31 N4 119.56(14)
C30 C31 C26 122.03(15)
N4 C31 C26 118.42(14)
C33 C32 C39 106.58(16)
C33 C32 C25 123.29(17)
C39 C32 C25 130.01(14)
N6 C33 C32 110.24(18)
N6 C34 C35 129.7(2)
N6 C34 C39 107.94(18)
C35 C34 C39 122.3(2)
C36 C35 C34 117.7(2)
C35 C36 C37 121.1(2)
C38 C37 C36 121.2(3)
C37 C38 C39 119.3(2)
C38 C39 C34 118.39(19)
C38 C39 C32 135.38(16)
C34 C39 C32 106.23(17)
N5 C40 C41 114.08(14)
C42 C41 C46 118.49(19)
C42 C41 C40 122.23(17)
C46 C41 C40 119.23(17)
C41 C42 C43 120.4(2)
C44 C43 C42 120.5(2)
C45 C44 C43 119.5(2)
C44 C45 C46 120.0(2)
C45 C46 C41 121.2(2)
O3 C47 C48 121.7(7)
O3 C47 C49 123.9(6)
C48 C47 C49 114.3(3)

loop_
_geom_bond_atom_site_label_1
_geom_bond_atom_site_label_2
_geom_bond_distance
Cl1 C6 1.739(2)
O1 C1 1.241(2)
N1 C1 1.331(2)
N1 C8 1.408(2)
N2 C3 1.389(2)
N2 C17 1.456(2)
N2 C2 1.470(2)
N3 C10 1.360(2)
N3 C11 1.372(3)
C1 C2 1.521(2)
C2 C9 1.507(2)
C3 C4 1.392(3)
C3 C8 1.404(2)
C4 C5 1.378(3)
C5 C6 1.376(3)
C6 C7 1.389(3)
C7 C8 1.381(3)
C9 C10 1.369(2)
C9 C16 1.438(2)
C11 C12 1.395(3)
C11 C16 1.418(2)
C12 C13 1.373(3)
C13 C14 1.397(3)
C14 C15 1.380(3)
C15 C16 1.403(2)
C17 C18 1.509(3)
C18 C23 1.378(3)
C18 C19 1.387(3)
C19 C20 1.365(4)
C20 C21 1.364(5)
C21 C22 1.385(5)
C22 C23 1.401(4)
Cl2 C29 1.7401(19)
O2 C24 1.235(2)
N4 C24 1.338(2)
N4 C31 1.404(2)
N5 C26 1.389(2)
N5 C40 1.459(2)
N5 C25 1.470(2)
N6 C33 1.360(3)
N6 C34 1.370(3)
C24 C25 1.522(2)
C25 C32 1.510(2)
C26 C27 1.392(2)
C26 C31 1.407(2)
C27 C28 1.384(3)
C28 C29 1.379(3)
C29 C30 1.389(2)
C30 C31 1.382(2)
C32 C33 1.368(2)
C32 C39 1.436(3)
C34 C35 1.394(3)
C34 C39 1.413(2)
C35 C36 1.374(4)
C36 C37 1.404(4)
C37 C38 1.377(3)
C38 C39 1.401(3)
C40 C41 1.510(3)
C41 C42 1.379(3)
C41 C46 1.388(3)
C42 C43 1.386(3)
C43 C44 1.381(4)
C44 C45 1.373(4)
C45 C46 1.379(3)
O3 C47 1.125(5)
C47 C48 1.456(6)
C47 C49 1.461(7)

loop_
_geom_hbond_atom_site_label_D
_geom_hbond_atom_site_label_H
_geom_hbond_atom_site_label_A
_geom_hbond_distance_DH
_geom_hbond_distance_HA
_geom_hbond_distance_DA
_geom_hbond_angle_DHA
_geom_hbond_site_symmetry_A
N1 H1 O2 0.90(2) 1.94(2) 2.8148(18) 165(2) .
N3 H3 O2 0.86(3) 2.03(3) 2.8841(18) 171(2) 1_455
N4 H4 O1 0.88(2) 1.97(2) 2.8357(17) 172(2) .
N6 H6 O1 0.82(3) 2.16(3) 2.9645(19) 165(2) 1_655
